data_1546819
loop_
_publ_author_name
'Jeon, Ie-Rang'
'Mathoni\`ere, Corine'
'Cl\'erac, Rodolphe'
'Rouzi\`eres, Mathieu'
'Jeannin, Olivier'
'Trzop, Elzbieta'
'Collet, Eric'
'Fourmigu\'e, Marc'

_publ_section_title
;
 Photoinduced reversible spin-state switching of an Fe <sup>III</sup>
 complex assisted by a halogen-bonded supramolecular network
;
_journal_issue 74
_journal_name_full 'Chemical Communications'
_journal_page_first 10283
_journal_page_last 10286
_journal_paper_doi 10.1039/C7CC03797J
_journal_volume 53
_journal_year 2017
_chemical_absolute_configuration ad
_chemical_formula_moiety 'C6 F3 I3, C32 H22 Fe N4 O2, I'
_chemical_formula_sum 'C38 H22 F3 Fe I4 N4 O2'
_chemical_formula_weight 1187.04
_chemical_melting_point ?
_space_group_crystal_system monoclinic
_space_group_IT_number 7
_space_group_name_Hall 'P -2yc'
_space_group_name_H-M_alt 'P 1 c 1'
_symmetry_space_group_name_Hall 'P -2yc'
_symmetry_space_group_name_H-M 'P 1 c 1'
_atom_sites_solution_hydrogens geom
_atom_sites_solution_primary dual
_atom_sites_solution_secondary difmap
_audit_update_record
;
2017-06-15 deposited with the CCDC.
2017-08-23 downloaded from the CCDC.
;
_cell_angle_alpha 90
_cell_angle_beta 106.785(2)
_cell_angle_gamma 90
_cell_formula_units_Z 2
_cell_length_a 8.3692(2)
_cell_length_b 11.5822(2)
_cell_length_c 19.5061(5)
_cell_measurement_reflns_used 9153
_cell_measurement_temperature 250
_cell_measurement_theta_max 26.2600
_cell_measurement_theta_min 3.3250
_cell_volume 1810.24(7)
_computing_cell_refinement 'CrysAlisPro 1.171.38.46 (Rigaku OD, 2015)'
_computing_data_collection 'CrysAlisPro 1.171.38.46 (Rigaku OD, 2015)'
_computing_data_reduction 'CrysAlisPro 1.171.38.46 (Rigaku OD, 2015)'
_computing_molecular_graphics 'Mercury3.9 (2016)'
_computing_publication_material 'Olex2 (Dolomanov et al., 2009)'
_computing_structure_refinement 'ShelXL (Sheldrick, 2015)'
_computing_structure_solution 'ShelXT (Sheldrick, 2015)'
_diffrn_ambient_temperature 250
_diffrn_detector 'CCD plate'
_diffrn_detector_area_resol_mean 16.1852
_diffrn_detector_type Sapphire3
_diffrn_measured_fraction_theta_full 0.998
_diffrn_measured_fraction_theta_max 0.998
_diffrn_measurement_details
;
List of Runs (angles in degrees, time in seconds):

  # Type    Start    End  Width  t~exp~   \w     \q     \k     \f   Frames
#--------------------------------------------------------------------------
  1  \w    -63.00  37.00   1.00   30.00    --  -30.39  77.00 -60.00  100
  2  \w    -44.00  40.00   1.00   30.00    --  -30.39  57.00-120.00   84
  3  \w    -74.00 -35.00   1.00   30.00    --  -30.39-178.00  60.00   39
  4  \w    -98.00  -7.00   1.00   30.00    --  -30.39 -57.00-150.00   91
  5  \w     15.00  94.00   1.00   30.00    --   32.27  57.00-180.00   79
  6  \w      1.00 106.00   1.00   30.00    --   32.27  38.00 -30.00  105
  7  \w    -32.00  -2.00   1.00   30.00    --   32.27 133.00-160.43   30
  8  \w     35.00 112.00   1.00   30.00    --   32.27 178.00 120.00   77
  9  \w     -1.00 101.00   1.00   30.00    --   32.27  77.00   0.00  102
 10  \w      1.00  99.00   1.00   30.00    --   32.27  77.00  90.00   98
 11  \w    -25.00  77.00   1.00   30.00    --   32.27 -99.00 120.00  102
;
_diffrn_measurement_device 'four-circle diffractometer'
_diffrn_measurement_device_type 'Xcalibur, Sapphire3'
_diffrn_measurement_method '\w scans'
_diffrn_orient_matrix_type 'CrysAlisPro convention (1999,Acta A55,543-557)'
_diffrn_orient_matrix_UB_11 -0.0096677000
_diffrn_orient_matrix_UB_12 0.0582098000
_diffrn_orient_matrix_UB_13 -0.0117978000
_diffrn_orient_matrix_UB_21 -0.0740363000
_diffrn_orient_matrix_UB_22 -0.0150453000
_diffrn_orient_matrix_UB_23 -0.0269633000
_diffrn_orient_matrix_UB_31 -0.0475131000
_diffrn_orient_matrix_UB_32 0.0116322000
_diffrn_orient_matrix_UB_33 0.0240164000
_diffrn_radiation_monochromator graphite
_diffrn_radiation_probe x-ray
_diffrn_radiation_type MoK\a
_diffrn_radiation_wavelength 0.71073
_diffrn_reflns_av_R_equivalents 0.0434
_diffrn_reflns_av_unetI/netI 0.0440
_diffrn_reflns_Laue_measured_fraction_full 0.998
_diffrn_reflns_Laue_measured_fraction_max 0.998
_diffrn_reflns_limit_h_max 10
_diffrn_reflns_limit_h_min -10
_diffrn_reflns_limit_k_max 14
_diffrn_reflns_limit_k_min -14
_diffrn_reflns_limit_l_max 24
_diffrn_reflns_limit_l_min -24
_diffrn_reflns_number 28715
_diffrn_reflns_point_group_measured_fraction_full 0.998
_diffrn_reflns_point_group_measured_fraction_max 0.998
_diffrn_reflns_theta_full 25.242
_diffrn_reflns_theta_max 26.999
_diffrn_reflns_theta_min 3.024
_diffrn_source 'fine-focus sealed X-ray tube'
_diffrn_source_type 'Enhance (Mo) X-ray Source'
_exptl_absorpt_coefficient_mu 3.884
_exptl_absorpt_correction_T_max 0.925
_exptl_absorpt_correction_T_min 0.591
_exptl_absorpt_correction_type analytical
_exptl_absorpt_process_details
;
CrysAlisPro 1.171.38.46 (Rigaku Oxford Diffraction, 2015)
Analytical numeric absorption correction using a multifaceted crystal
            model based on expressions derived by R.C. Clark & J.S. Reid.
(Clark, R. C. & Reid, J. S. (1995). Acta Cryst. A51, 887-897)
Empirical absorption correction using spherical harmonics,
 implemented in SCALE3 ABSPACK scaling algorithm.
;
_exptl_crystal_colour brown
_exptl_crystal_density_diffrn 2.178
_exptl_crystal_density_meas ?
_exptl_crystal_density_method none
_exptl_crystal_description 'cut needle'
_exptl_crystal_F_000 1118
_exptl_crystal_size_max 0.21
_exptl_crystal_size_mid 0.049
_exptl_crystal_size_min 0.021
_refine_diff_density_max 0.463
_refine_diff_density_min -0.458
_refine_diff_density_rms 0.083
_refine_ls_abs_structure_details
;
 Flack x determined using 2907 quotients [(I+)-(I-)]/[(I+)+(I-)]
 (Parsons, Flack and Wagner, Acta Cryst. B69 (2013) 249-259).
;
_refine_ls_abs_structure_Flack -0.027(12)
_refine_ls_extinction_method none
_refine_ls_goodness_of_fit_ref 0.977
_refine_ls_hydrogen_treatment constr
_refine_ls_matrix_type full
_refine_ls_number_parameters 469
_refine_ls_number_reflns 7888
_refine_ls_number_restraints 2
_refine_ls_restrained_S_all 0.977
_refine_ls_R_factor_all 0.0400
_refine_ls_R_factor_gt 0.0287
_refine_ls_shift/su_max 0.001
_refine_ls_shift/su_mean 0.000
_refine_ls_structure_factor_coef Fsqd
_refine_ls_weighting_details 'w=1/[\s^2^(Fo^2^)+(0.0095P)^2^] where P=(Fo^2^+2Fc^2^)/3'
_refine_ls_weighting_scheme calc
_refine_ls_wR_factor_gt 0.0411
_refine_ls_wR_factor_ref 0.0438
_reflns_Friedel_coverage 0.996
_reflns_Friedel_fraction_full 0.998
_reflns_Friedel_fraction_max 0.998
_reflns_number_gt 6751
_reflns_number_total 7888
_reflns_threshold_expression 'I > 2\s(I)'
_cod_data_source_file c7cc03797j2.cif
_cod_data_source_block Feqsal250K
_cod_depositor_comments
;
The following automatic conversions were performed:

'_chemical_melting_point' value 'not measured' was changed to '?' -
the value is undefined or not given.

'_exptl_crystal_density_meas' value 'not measured' was changed to '?'
- the value is perceived as not measured.

Automatic conversion script
Id: cif_fix_values 4973 2017-02-22 13:04:09Z antanas 
;
_cod_database_code 1546819
_chemical_oxdiff_formula 'C38 H22 F3 Fe I4 N4 O2'
_shelx_space_group_comment
;
The symmetry employed for this shelxl refinement is uniquely defined
by the following loop, which should always be used as a source of
symmetry information in preference to the above space-group names.
They are only intended as comments.
;
_reflns_odcompleteness_completeness 99.87
_reflns_odcompleteness_iscentric 1
_reflns_odcompleteness_theta 31.44

loop_
_space_group_symop_operation_xyz
'x, y, z'
'x, -y, z+1/2'

loop_
_atom_site_label
_atom_site_type_symbol
_atom_site_fract_x
_atom_site_fract_y
_atom_site_fract_z
_atom_site_U_iso_or_equiv
_atom_site_adp_type
_atom_site_occupancy
_atom_site_site_symmetry_order
_atom_site_calc_flag
_atom_site_refinement_flags_posn
I3 I 0.26914(5) 0.00090(4) 0.23736(3) 0.03926(13) Uani 1 1 d .
I1 I 0.76230(5) 0.23900(4) 0.48966(3) 0.03987(12) Uani 1 1 d .
I2 I 0.26885(5) 0.51907(4) 0.26017(3) 0.04132(14) Uani 1 1 d .
Fe1 Fe 0.51978(12) 0.65132(7) 0.54698(5) 0.0271(2) Uani 1 1 d .
F2 F 0.1865(5) 0.2647(3) 0.2073(2) 0.0478(11) Uani 1 1 d .
F1 F 0.5844(5) 0.4478(3) 0.3929(2) 0.0496(11) Uani 1 1 d .
F3 F 0.5696(5) 0.0448(3) 0.3800(2) 0.0484(11) Uani 1 1 d .
O2 O 0.4155(5) 0.5131(4) 0.5052(2) 0.0350(11) Uani 1 1 d .
O1 O 0.3228(6) 0.7242(4) 0.5561(3) 0.0393(12) Uani 1 1 d .
N1 N 0.4913(6) 0.7439(4) 0.4516(3) 0.0259(12) Uani 1 1 d .
N4 N 0.6499(6) 0.7817(4) 0.6191(3) 0.0331(14) Uani 1 1 d .
N2 N 0.7476(6) 0.6160(4) 0.5214(3) 0.0282(12) Uani 1 1 d .
N3 N 0.6095(6) 0.5608(4) 0.6442(3) 0.0269(12) Uani 1 1 d .
C5 C 0.1165(8) 0.9234(6) 0.4136(4) 0.0417(19) Uani 1 1 d .
H5 H 0.1234 0.9496 0.3689 0.050 Uiso 1 1 calc R
C31 C 0.7377(10) 0.9740(6) 0.6555(5) 0.052(2) Uani 1 1 d .
H31 H 0.7351 1.0527 0.6436 0.062 Uiso 1 1 calc R
C10 C 0.7523(9) 0.7458(6) 0.3244(4) 0.0393(17) Uani 1 1 d .
H10 H 0.7517 0.7759 0.2795 0.047 Uiso 1 1 calc R
C22 C 0.4781(8) 0.3770(6) 0.6011(4) 0.0334(16) Uani 1 1 d .
C18 C 0.3063(8) 0.3253(6) 0.4814(4) 0.0387(19) Uani 1 1 d .
H18 H 0.2551 0.3453 0.4333 0.046 Uiso 1 1 calc R
C14 C 1.0191(8) 0.5676(6) 0.4715(4) 0.0359(17) Uani 1 1 d .
H14 H 1.1122 0.5511 0.4554 0.043 Uiso 1 1 calc R
C28 C 0.8230(8) 0.8196(6) 0.7402(4) 0.0364(17) Uani 1 1 d .
C24 C 0.7148(8) 0.6251(6) 0.7016(3) 0.0297(15) Uani 1 1 d .
C30 C 0.8212(9) 0.9383(6) 0.7218(4) 0.047(2) Uani 1 1 d .
H30 H 0.8787 0.9922 0.7562 0.056 Uiso 1 1 calc R
C11 C 0.8848(9) 0.6825(6) 0.3621(4) 0.0336(17) Uani 1 1 d .
H11 H 0.9750 0.6697 0.3434 0.040 Uiso 1 1 calc R
C21 C 0.4543(11) 0.2640(6) 0.6220(5) 0.049(2) Uani 1 1 d .
H21 H 0.5034 0.2422 0.6699 0.059 Uiso 1 1 calc R
C34 C 0.5158(8) 0.3508(5) 0.3601(4) 0.0351(17) Uani 1 1 d .
C13 C 0.7530(7) 0.6575(5) 0.4563(3) 0.0234(13) Uani 1 1 d .
C29 C 0.7302(8) 0.7442(5) 0.6863(3) 0.0295(15) Uani 1 1 d .
C20 C 0.3619(10) 0.1840(7) 0.5750(5) 0.053(2) Uani 1 1 d .
H20 H 0.3487 0.1086 0.5902 0.063 Uiso 1 1 calc R
C36 C 0.3176(8) 0.2592(6) 0.2658(4) 0.0326(15) Uani 1 1 d .
C15 C 1.0115(9) 0.5258(6) 0.5348(4) 0.0386(18) Uani 1 1 d .
H15 H 1.0981 0.4792 0.5627 0.046 Uiso 1 1 calc R
C12 C 0.8879(8) 0.6360(5) 0.4291(3) 0.0282(15) Uani 1 1 d .
C23 C 0.5760(8) 0.4531(6) 0.6532(4) 0.0332(16) Uani 1 1 d .
H23 H 0.6220 0.4225 0.6994 0.040 Uiso 1 1 calc R
C33 C 0.5801(8) 0.2461(5) 0.3902(3) 0.0312(15) Uani 1 1 d .
C6 C 0.2365(8) 0.8436(6) 0.4526(4) 0.0300(16) Uani 1 1 d .
C35 C 0.3825(8) 0.3606(5) 0.2994(4) 0.0320(16) Uani 1 1 d .
C17 C 0.4016(8) 0.4083(6) 0.5291(4) 0.0294(15) Uani 1 1 d .
C37 C 0.3796(8) 0.1515(6) 0.2903(4) 0.0342(16) Uani 1 1 d .
C3 C -0.0182(9) 0.9254(6) 0.5050(4) 0.0414(18) Uani 1 1 d .
H3 H -0.1029 0.9539 0.5233 0.050 Uiso 1 1 calc R
C1 C 0.2209(8) 0.8033(5) 0.5184(4) 0.0281(15) Uani 1 1 d .
C25 C 0.8021(9) 0.5850(6) 0.7673(4) 0.0413(18) Uani 1 1 d .
H25 H 0.7972 0.5061 0.7777 0.050 Uiso 1 1 calc R
C38 C 0.5102(8) 0.1487(5) 0.3533(4) 0.0323(16) Uani 1 1 d .
C32 C 0.6547(9) 0.8927(6) 0.6047(4) 0.0438(19) Uani 1 1 d .
H32 H 0.5998 0.9183 0.5581 0.053 Uiso 1 1 calc R
C16 C 0.8753(8) 0.5521(6) 0.5584(4) 0.0338(16) Uani 1 1 d .
H16 H 0.8728 0.5231 0.6031 0.041 Uiso 1 1 calc R
C27 C 0.9103(9) 0.7726(7) 0.8074(4) 0.0454(19) Uani 1 1 d .
H27 H 0.9760 0.8207 0.8434 0.054 Uiso 1 1 calc R
C8 C 0.6163(7) 0.7246(5) 0.4168(3) 0.0266(14) Uani 1 1 d .
C4 C -0.0089(9) 0.9633(6) 0.4389(4) 0.0426(19) Uani 1 1 d .
H4 H -0.0880 1.0158 0.4119 0.051 Uiso 1 1 calc R
C19 C 0.2883(10) 0.2170(7) 0.5044(5) 0.050(2) Uani 1 1 d .
H19 H 0.2245 0.1630 0.4719 0.060 Uiso 1 1 calc R
C26 C 0.8994(9) 0.6593(8) 0.8199(4) 0.051(2) Uani 1 1 d .
H26 H 0.9582 0.6291 0.8648 0.061 Uiso 1 1 calc R
C2 C 0.0934(8) 0.8473(6) 0.5440(4) 0.0353(16) Uani 1 1 d .
H2 H 0.0846 0.8228 0.5887 0.042 Uiso 1 1 calc R
C9 C 0.6160(9) 0.7673(5) 0.3509(4) 0.0344(16) Uani 1 1 d .
H9 H 0.5248 0.8108 0.3238 0.041 Uiso 1 1 calc R
C7 C 0.3656(8) 0.8108(5) 0.4232(3) 0.0325(16) Uani 1 1 d .
H7 H 0.3595 0.8410 0.3778 0.039 Uiso 1 1 calc R
I4 I 0.01682(6) 0.24926(4) 0.67923(3) 0.04377(13) Uani 1 1 d .

loop_
_atom_site_aniso_label
_atom_site_aniso_U_11
_atom_site_aniso_U_22
_atom_site_aniso_U_33
_atom_site_aniso_U_23
_atom_site_aniso_U_13
_atom_site_aniso_U_12
I3 0.0476(3) 0.0291(2) 0.0335(3) -0.00390(19) -0.0002(2) 0.0010(2)
I1 0.0328(2) 0.0401(3) 0.0406(3) -0.0083(3) 0.0008(2) 0.0042(2)
I2 0.0490(3) 0.0284(2) 0.0453(3) 0.0030(2) 0.0116(3) 0.0036(2)
Fe1 0.0251(5) 0.0258(5) 0.0280(5) 0.0045(4) 0.0037(4) 0.0029(4)
F2 0.051(3) 0.037(2) 0.040(3) 0.0011(19) -0.010(2) 0.002(2)
F1 0.052(3) 0.032(2) 0.055(3) -0.0143(19) 0.001(2) -0.004(2)
F3 0.048(3) 0.030(2) 0.055(3) -0.0038(19) -0.003(2) 0.0070(19)
O2 0.028(3) 0.034(3) 0.036(3) 0.001(2) -0.001(2) 0.003(2)
O1 0.037(3) 0.040(3) 0.043(3) 0.011(2) 0.015(2) 0.005(2)
N1 0.024(3) 0.023(3) 0.030(3) 0.000(2) 0.007(2) 0.001(2)
N4 0.027(3) 0.027(3) 0.043(4) -0.001(3) 0.007(3) 0.002(2)
N2 0.022(3) 0.027(3) 0.034(3) 0.001(2) 0.006(2) 0.001(2)
N3 0.022(3) 0.027(3) 0.031(3) -0.002(2) 0.007(2) 0.000(2)
C5 0.040(5) 0.049(5) 0.036(4) 0.014(4) 0.011(4) 0.017(4)
C31 0.052(5) 0.027(4) 0.074(6) -0.004(4) 0.013(4) -0.011(4)
C10 0.048(4) 0.039(4) 0.034(4) 0.002(3) 0.016(4) 0.002(4)
C22 0.034(4) 0.031(4) 0.036(4) -0.003(3) 0.010(3) -0.002(3)
C18 0.027(4) 0.044(4) 0.042(5) -0.008(4) 0.005(4) 0.002(3)
C14 0.024(4) 0.035(4) 0.051(5) -0.012(3) 0.014(4) -0.001(3)
C28 0.026(4) 0.039(4) 0.045(5) -0.009(3) 0.011(3) -0.006(3)
C24 0.022(4) 0.036(4) 0.032(4) 0.002(3) 0.008(3) 0.002(3)
C30 0.048(5) 0.042(5) 0.049(5) -0.016(4) 0.012(4) -0.011(4)
C11 0.036(4) 0.028(4) 0.042(5) -0.006(3) 0.019(4) -0.002(3)
C21 0.061(6) 0.039(5) 0.048(5) 0.003(4) 0.017(4) -0.009(4)
C34 0.032(4) 0.028(4) 0.044(5) -0.010(3) 0.010(3) -0.004(3)
C13 0.023(3) 0.017(3) 0.030(4) -0.006(3) 0.007(3) -0.005(3)
C29 0.025(3) 0.032(4) 0.031(4) -0.002(3) 0.006(3) 0.002(3)
C20 0.065(6) 0.036(5) 0.059(6) -0.002(4) 0.020(5) -0.014(4)
C36 0.031(4) 0.035(4) 0.028(4) -0.004(3) 0.003(3) -0.003(3)
C15 0.024(4) 0.042(4) 0.047(5) -0.002(4) 0.007(3) 0.010(3)
C12 0.024(4) 0.026(3) 0.035(4) -0.010(3) 0.008(3) -0.006(3)
C23 0.038(4) 0.032(4) 0.031(4) 0.001(3) 0.011(3) -0.002(3)
C33 0.026(4) 0.034(4) 0.032(4) -0.003(3) 0.005(3) 0.006(3)
C6 0.022(4) 0.030(4) 0.038(4) -0.001(3) 0.010(3) 0.000(3)
C35 0.037(4) 0.029(4) 0.031(4) -0.002(3) 0.011(3) 0.003(3)
C17 0.021(4) 0.031(4) 0.036(4) -0.003(3) 0.008(3) 0.002(3)
C37 0.034(4) 0.029(4) 0.035(4) -0.008(3) 0.003(3) -0.005(3)
C3 0.037(5) 0.035(4) 0.056(5) -0.006(4) 0.019(4) 0.007(3)
C1 0.026(4) 0.021(3) 0.036(4) -0.003(3) 0.006(3) -0.004(3)
C25 0.042(5) 0.042(4) 0.038(4) 0.011(4) 0.007(4) -0.006(4)
C38 0.033(4) 0.025(4) 0.037(4) -0.001(3) 0.008(3) 0.005(3)
C32 0.037(4) 0.037(4) 0.050(5) 0.006(4) 0.002(4) -0.001(3)
C16 0.029(4) 0.034(4) 0.034(4) 0.003(3) 0.002(3) 0.001(3)
C27 0.044(5) 0.056(5) 0.033(4) -0.013(4) 0.005(4) -0.010(4)
C8 0.025(4) 0.026(3) 0.030(4) -0.004(3) 0.009(3) -0.004(3)
C4 0.037(4) 0.038(4) 0.053(5) 0.007(4) 0.013(4) 0.017(3)
C19 0.046(5) 0.042(5) 0.065(7) -0.021(4) 0.020(5) -0.012(4)
C26 0.047(5) 0.068(6) 0.031(4) 0.000(4) 0.003(4) -0.001(4)
C2 0.041(4) 0.034(4) 0.035(4) 0.000(3) 0.017(3) -0.001(3)
C9 0.040(4) 0.034(4) 0.031(4) 0.001(3) 0.013(3) 0.006(3)
C7 0.038(4) 0.033(4) 0.026(4) 0.005(3) 0.007(3) 0.002(3)
I4 0.0471(3) 0.0333(3) 0.0472(3) -0.0007(2) 0.0077(2) -0.0057(2)

loop_
_atom_type_symbol
_atom_type_description
_atom_type_scat_dispersion_real
_atom_type_scat_dispersion_imag
_atom_type_scat_source
C C 0.0033 0.0016 'International Tables Vol C Tables 4.2.6.8 and 6.1.1.4'
H H 0.0000 0.0000 'International Tables Vol C Tables 4.2.6.8 and 6.1.1.4'
F F 0.0171 0.0103 'International Tables Vol C Tables 4.2.6.8 and 6.1.1.4'
Fe Fe 0.3463 0.8444 'International Tables Vol C Tables 4.2.6.8 and 6.1.1.4'
I I -0.4742 1.8119 'International Tables Vol C Tables 4.2.6.8 and 6.1.1.4'
N N 0.0061 0.0033 'International Tables Vol C Tables 4.2.6.8 and 6.1.1.4'
O O 0.0106 0.0060 'International Tables Vol C Tables 4.2.6.8 and 6.1.1.4'

loop_
_exptl_crystal_face_index_h
_exptl_crystal_face_index_k
_exptl_crystal_face_index_l
_exptl_crystal_face_perp_dist
0 5 25 0.0198
1 -5 -25 0.0221
3 -4 -26 0.0274
-10 2 19 0.0771
11 -2 -16 0.0858
0 16 -8 0.0137
0 -16 8 0.0070

loop_
_geom_angle_atom_site_label_1
_geom_angle_atom_site_label_2
_geom_angle_atom_site_label_3
_geom_angle
O2 Fe1 O1 96.4(2)
O2 Fe1 N1 97.47(19)
O2 Fe1 N4 165.1(2)
O2 Fe1 N2 94.0(2)
O2 Fe1 N3 88.10(19)
O1 Fe1 N1 88.70(19)
O1 Fe1 N4 85.1(2)
O1 Fe1 N2 163.2(2)
O1 Fe1 N3 103.24(19)
N1 Fe1 N4 97.4(2)
N1 Fe1 N2 76.8(2)
N1 Fe1 N3 166.2(2)
N4 Fe1 N2 88.3(2)
N3 Fe1 N4 77.1(2)
N3 Fe1 N2 90.25(19)
C17 O2 Fe1 134.8(4)
C1 O1 Fe1 133.7(4)
C8 N1 Fe1 115.6(4)
C7 N1 Fe1 123.7(4)
C7 N1 C8 120.7(5)
C29 N4 Fe1 115.2(4)
C32 N4 Fe1 126.1(5)
C32 N4 C29 118.7(6)
C13 N2 Fe1 114.7(4)
C16 N2 Fe1 127.6(5)
C16 N2 C13 117.5(5)
C24 N3 Fe1 115.3(4)
C23 N3 Fe1 124.3(5)
C23 N3 C24 120.4(6)
C6 C5 H5 119.1
C4 C5 H5 119.1
C4 C5 C6 121.9(7)
C30 C31 H31 120.4
C30 C31 C32 119.2(7)
C32 C31 H31 120.4
C11 C10 H10 119.3
C11 C10 C9 121.3(7)
C9 C10 H10 119.3
C21 C22 C23 118.3(7)
C21 C22 C17 117.9(7)
C17 C22 C23 123.8(6)
C17 C18 H18 119.8
C19 C18 H18 119.8
C19 C18 C17 120.4(7)
C15 C14 H14 119.8
C15 C14 C12 120.4(6)
C12 C14 H14 119.8
C29 C28 C30 116.6(7)
C27 C28 C30 124.9(7)
C27 C28 C29 118.5(6)
N3 C24 C29 114.6(6)
C25 C24 N3 127.3(6)
C25 C24 C29 118.1(6)
C31 C30 C28 120.3(7)
C31 C30 H30 119.8
C28 C30 H30 119.8
C10 C11 H11 119.9
C10 C11 C12 120.3(6)
C12 C11 H11 119.9
C22 C21 H21 118.8
C20 C21 C22 122.3(8)
C20 C21 H21 118.8
F1 C34 C33 118.2(6)
F1 C34 C35 118.1(6)
C35 C34 C33 123.7(6)
N2 C13 C12 122.3(6)
N2 C13 C8 117.4(5)
C12 C13 C8 120.3(6)
N4 C29 C28 122.1(6)
N4 C29 C24 117.4(6)
C28 C29 C24 120.4(6)
C21 C20 H20 120.7
C21 C20 C19 118.6(8)
C19 C20 H20 120.7
F2 C36 C35 118.6(6)
F2 C36 C37 118.2(6)
C35 C36 C37 123.2(6)
C14 C15 H15 120.4
C14 C15 C16 119.3(7)
C16 C15 H15 120.4
C11 C12 C14 124.2(6)
C13 C12 C14 116.9(6)
C13 C12 C11 118.9(6)
N3 C23 C22 127.1(6)
N3 C23 H23 116.4
C22 C23 H23 116.4
C34 C33 I1 121.1(5)
C38 C33 I1 122.6(5)
C38 C33 C34 116.2(6)
C5 C6 C7 117.7(6)
C1 C6 C5 118.0(6)
C1 C6 C7 124.3(6)
C34 C35 I2 123.6(5)
C34 C35 C36 116.7(6)
C36 C35 I2 119.7(5)
O2 C17 C22 121.9(6)
O2 C17 C18 118.9(6)
C22 C17 C18 119.2(6)
C36 C37 I3 120.8(5)
C36 C37 C38 116.6(6)
C38 C37 I3 122.5(5)
C4 C3 H3 119.5
C2 C3 H3 119.5
C2 C3 C4 121.1(7)
O1 C1 C6 121.6(6)
O1 C1 C2 119.3(6)
C2 C1 C6 119.1(6)
C24 C25 H25 119.4
C24 C25 C26 121.2(7)
C26 C25 H25 119.4
F3 C38 C33 118.5(6)
F3 C38 C37 118.1(6)
C33 C38 C37 123.4(6)
N4 C32 C31 123.0(7)
N4 C32 H32 118.5
C31 C32 H32 118.5
N2 C16 C15 123.7(6)
N2 C16 H16 118.2
C15 C16 H16 118.2
C28 C27 H27 120.0
C26 C27 C28 120.1(7)
C26 C27 H27 120.0
C13 C8 N1 114.7(5)
C9 C8 N1 125.9(6)
C9 C8 C13 119.3(6)
C5 C4 C3 119.1(7)
C5 C4 H4 120.5
C3 C4 H4 120.5
C18 C19 C20 121.6(7)
C18 C19 H19 119.2
C20 C19 H19 119.2
C25 C26 H26 119.3
C27 C26 C25 121.5(7)
C27 C26 H26 119.3
C3 C2 C1 120.9(6)
C3 C2 H2 119.6
C1 C2 H2 119.6
C10 C9 H9 120.1
C8 C9 C10 119.9(6)
C8 C9 H9 120.1
N1 C7 C6 127.5(6)
N1 C7 H7 116.2
C6 C7 H7 116.2

loop_
_geom_bond_atom_site_label_1
_geom_bond_atom_site_label_2
_geom_bond_distance
I3 C37 2.100(6)
I1 C33 2.095(6)
I2 C35 2.107(6)
Fe1 O2 1.892(4)
Fe1 O1 1.906(5)
Fe1 N1 2.101(5)
Fe1 N4 2.135(6)
Fe1 N2 2.145(5)
Fe1 N3 2.107(5)
F2 C36 1.337(7)
F1 C34 1.338(7)
F3 C38 1.348(7)
O2 C17 1.317(7)
O1 C1 1.322(8)
N1 C8 1.418(8)
N1 C7 1.295(8)
N4 C29 1.360(8)
N4 C32 1.319(8)
N2 C13 1.371(7)
N2 C16 1.329(8)
N3 C24 1.419(8)
N3 C23 1.302(8)
C5 H5 0.9400
C5 C6 1.414(9)
C5 C4 1.364(9)
C31 H31 0.9400
C31 C30 1.345(11)
C31 C32 1.399(10)
C10 H10 0.9400
C10 C11 1.355(9)
C10 C9 1.405(9)
C22 C21 1.401(9)
C22 C23 1.415(9)
C22 C17 1.412(9)
C18 H18 0.9400
C18 C17 1.414(9)
C18 C19 1.355(10)
C14 H14 0.9400
C14 C15 1.346(9)
C14 C12 1.412(9)
C28 C30 1.420(10)
C28 C29 1.413(9)
C28 C27 1.413(10)
C24 C29 1.424(8)
C24 C25 1.361(9)
C30 H30 0.9400
C11 H11 0.9400
C11 C12 1.406(9)
C21 H21 0.9400
C21 C20 1.374(11)
C34 C33 1.386(8)
C34 C35 1.377(9)
C13 C12 1.403(8)
C13 C8 1.413(8)
C20 H20 0.9400
C20 C19 1.389(11)
C36 C35 1.378(8)
C36 C37 1.382(9)
C15 H15 0.9400
C15 C16 1.381(9)
C23 H23 0.9400
C33 C38 1.374(8)
C6 C1 1.407(9)
C6 C7 1.414(9)
C37 C38 1.390(9)
C3 H3 0.9400
C3 C4 1.385(10)
C3 C2 1.363(9)
C1 C2 1.399(9)
C25 H25 0.9400
C25 C26 1.405(10)
C32 H32 0.9400
C16 H16 0.9400
C27 H27 0.9400
C27 C26 1.342(11)
C8 C9 1.376(9)
C4 H4 0.9400
C19 H19 0.9400
C26 H26 0.9400
C2 H2 0.9400
C9 H9 0.9400
C7 H7 0.9400

loop_
_geom_torsion_atom_site_label_1
_geom_torsion_atom_site_label_2
_geom_torsion_atom_site_label_3
_geom_torsion_atom_site_label_4
_geom_torsion
I3 C37 C38 F3 1.6(9)
I3 C37 C38 C33 -177.5(5)
I1 C33 C38 F3 -4.7(9)
I1 C33 C38 C37 174.5(5)
Fe1 O2 C17 C22 -1.8(9)
Fe1 O2 C17 C18 177.8(4)
Fe1 O1 C1 C6 6.8(10)
Fe1 O1 C1 C2 -173.7(5)
Fe1 N1 C8 C13 -7.8(6)
Fe1 N1 C8 C9 173.9(5)
Fe1 N1 C7 C6 6.9(9)
Fe1 N4 C29 C28 179.5(5)
Fe1 N4 C29 C24 -1.8(7)
Fe1 N4 C32 C31 177.5(5)
Fe1 N2 C13 C12 -175.9(4)
Fe1 N2 C13 C8 4.5(7)
Fe1 N2 C16 C15 174.3(5)
Fe1 N3 C24 C29 5.8(7)
Fe1 N3 C24 C25 -173.0(6)
Fe1 N3 C23 C22 1.0(9)
F2 C36 C35 I2 2.2(9)
F2 C36 C35 C34 179.0(6)
F2 C36 C37 I3 -0.5(9)
F2 C36 C37 C38 -176.7(6)
F1 C34 C33 I1 6.4(8)
F1 C34 C33 C38 -177.6(6)
F1 C34 C35 I2 -5.1(9)
F1 C34 C35 C36 178.2(6)
O1 Fe1 O2 C17 -100.5(6)
O1 C1 C2 C3 -177.3(6)
N1 Fe1 O2 C17 169.9(6)
N1 C8 C9 C10 177.0(6)
N4 Fe1 O2 C17 -5.4(11)
N2 Fe1 O2 C17 92.7(6)
N2 C13 C12 C14 0.8(8)
N2 C13 C12 C11 -179.4(5)
N2 C13 C8 N1 2.0(8)
N2 C13 C8 C9 -179.5(5)
N3 Fe1 O2 C17 2.6(6)
N3 C24 C29 N4 -2.6(8)
N3 C24 C29 C28 176.1(5)
N3 C24 C25 C26 -178.7(6)
C5 C6 C1 O1 176.4(6)
C5 C6 C1 C2 -3.0(10)
C5 C6 C7 N1 176.4(7)
C10 C11 C12 C14 178.9(7)
C10 C11 C12 C13 -0.8(9)
C22 C21 C20 C19 -0.6(13)
C14 C15 C16 N2 0.9(10)
C28 C27 C26 C25 -0.1(12)
C24 N3 C23 C22 -178.0(6)
C24 C25 C26 C27 -0.1(11)
C30 C31 C32 N4 2.1(12)
C30 C28 C29 N4 3.2(9)
C30 C28 C29 C24 -175.4(6)
C30 C28 C27 C26 178.0(7)
C11 C10 C9 C8 0.6(10)
C21 C22 C23 N3 -178.8(7)
C21 C22 C17 O2 179.0(6)
C21 C22 C17 C18 -0.5(9)
C21 C20 C19 C18 0.2(12)
C34 C33 C38 F3 179.4(6)
C34 C33 C38 C37 -1.5(10)
C13 N2 C16 C15 0.1(9)
C13 C8 C9 C10 -1.3(9)
C29 N4 C32 C31 -0.5(10)
C29 C28 C30 C31 -1.6(10)
C29 C28 C27 C26 -2.3(10)
C29 C24 C25 C26 2.6(10)
C36 C37 C38 F3 177.7(6)
C36 C37 C38 C33 -1.4(10)
C15 C14 C12 C11 -179.6(6)
C15 C14 C12 C13 0.2(9)
C12 C14 C15 C16 -1.0(10)
C12 C13 C8 N1 -177.6(5)
C12 C13 C8 C9 0.9(9)
C23 N3 C24 C29 -175.1(6)
C23 N3 C24 C25 6.1(10)
C23 C22 C21 C20 -179.6(7)
C23 C22 C17 O2 -0.5(10)
C23 C22 C17 C18 179.9(6)
C33 C34 C35 I2 173.2(5)
C33 C34 C35 C36 -3.4(10)
C6 C5 C4 C3 0.6(11)
C6 C1 C2 C3 2.2(10)
C35 C34 C33 I1 -172.0(5)
C35 C34 C33 C38 4.1(10)
C35 C36 C37 I3 178.3(5)
C35 C36 C37 C38 2.2(10)
C17 C22 C21 C20 0.8(11)
C17 C22 C23 N3 0.7(11)
C17 C18 C19 C20 0.0(11)
C37 C36 C35 I2 -176.7(5)
C37 C36 C35 C34 0.2(10)
C1 C6 C7 N1 -2.8(11)
C25 C24 C29 N4 176.3(6)
C25 C24 C29 C28 -5.0(9)
C32 N4 C29 C28 -2.3(9)
C32 N4 C29 C24 176.4(6)
C32 C31 C30 C28 -0.9(12)
C16 N2 C13 C12 -0.9(8)
C16 N2 C13 C8 179.5(5)
C27 C28 C30 C31 178.2(7)
C27 C28 C29 N4 -176.5(6)
C27 C28 C29 C24 4.9(9)
C8 N1 C7 C6 -176.2(6)
C8 C13 C12 C14 -179.6(6)
C8 C13 C12 C11 0.1(8)
C4 C5 C6 C1 1.7(11)
C4 C5 C6 C7 -177.6(7)
C4 C3 C2 C1 0.1(11)
C19 C18 C17 O2 -179.4(6)
C19 C18 C17 C22 0.1(10)
C2 C3 C4 C5 -1.5(11)
C9 C10 C11 C12 0.5(10)
C7 N1 C8 C13 175.1(5)
C7 N1 C8 C9 -3.3(9)
C7 C6 C1 O1 -4.3(10)
C7 C6 C1 C2 176.2(6)

loop_
_exptl_oxdiff_crystal_face_indexfrac_h
_exptl_oxdiff_crystal_face_indexfrac_k
_exptl_oxdiff_crystal_face_indexfrac_l
_exptl_oxdiff_crystal_face_x
_exptl_oxdiff_crystal_face_y
_exptl_oxdiff_crystal_face_z
0.0111 5.0532 25.0020 -0.0009 -0.7510 0.6587
0.9897 -5.0508 -25.0024 -0.0086 0.6769 -0.7062
2.9904 -4.0479 -26.0081 0.0423 0.5408 -0.8138
-9.9985 2.0161 19.0128 -0.0103 0.1973 0.9551
11.0007 -2.0075 -16.0105 -0.0343 -0.3526 -0.9305
-0.0084 15.9869 -8.0711 1.0259 -0.0223 -0.0075
0.0084 -15.9869 8.0711 -1.0259 0.0223 0.0075
